data_2209692
loop_
_publ_author_name
'Zhao, Wen-Tao'
'Liu, Hui-Min'
'Zhang, Wen-Qin'

_publ_section_title Dichloro[2,2'-(methylenedithio)bi-1,3-thiazole-\k^2^<i>N</i>,<i>N</i>']cobalt(II)
_journal_coeditor_code WW2001
_journal_issue 7
_journal_name_full 'Acta Crystallographica Section E'
_journal_page_first m1579
_journal_page_last m1581
_journal_paper_doi 10.1107/S1600536806022562
_journal_volume 62
_journal_year 2006
_chemical_formula_iupac '[Co Cl2 (C7 H6 N2 S4)]'
_chemical_formula_moiety 'C7 H6 Cl2 Co N2 S4'
_chemical_formula_sum 'C7 H6 Cl2 Co N2 S4'
_chemical_formula_weight 376.21
_chemical_name_systematic
;
Dichloro[2,2'-(methylenedithio)bi-1,3-thiazole-\k^2^N,N']cobalt(II)
;
_space_group_IT_number 15
_symmetry_cell_setting monoclinic
_symmetry_space_group_name_Hall '-C 2yc'
_symmetry_space_group_name_H-M 'C 1 2/c 1'
_atom_sites_solution_hydrogens geom
_atom_sites_solution_primary direct
_atom_sites_solution_secondary difmap
_cell_angle_alpha 90.00
_cell_angle_beta 96.146(5)
_cell_angle_gamma 90.00
_cell_formula_units_Z 4
_cell_length_a 7.026(2)
_cell_length_b 15.408(5)
_cell_length_c 12.624(4)
_cell_measurement_reflns_used 830
_cell_measurement_temperature 293(2)
_cell_measurement_theta_max 26.34
_cell_measurement_theta_min 3.10
_cell_volume 1358.8(7)
_computing_cell_refinement 'SAINT (Bruker, 1997)'
_computing_data_collection 'SMART (Bruker, 1997)'
_computing_data_reduction SAINT
_computing_molecular_graphics 'SHELXTL (Bruker, 1997)'
_computing_publication_material SHELXTL
_computing_structure_refinement 'SHELXL97 (Sheldrick, 1997)'
_computing_structure_solution 'SHELXS97 (Sheldrick, 1997)'
_diffrn_ambient_temperature 293(2)
_diffrn_measured_fraction_theta_full 0.999
_diffrn_measured_fraction_theta_max 0.999
_diffrn_measurement_device_type 'Bruker SMART CCD area-detector'
_diffrn_measurement_method '\f and \w'
_diffrn_radiation_monochromator graphite
_diffrn_radiation_source 'fine-focus sealed tube'
_diffrn_radiation_type 'Mo K\a'
_diffrn_radiation_wavelength 0.71073
_diffrn_reflns_av_R_equivalents 0.0860
_diffrn_reflns_av_sigmaI/netI 0.0687
_diffrn_reflns_limit_h_max 8
_diffrn_reflns_limit_h_min -8
_diffrn_reflns_limit_k_max 19
_diffrn_reflns_limit_k_min -14
_diffrn_reflns_limit_l_max 15
_diffrn_reflns_limit_l_min -15
_diffrn_reflns_number 3860
_diffrn_reflns_theta_full 26.38
_diffrn_reflns_theta_max 26.38
_diffrn_reflns_theta_min 2.64
_diffrn_standards_decay_% 0
_diffrn_standards_interval_count 0
_diffrn_standards_interval_time 0
_diffrn_standards_number 0
_exptl_absorpt_coefficient_mu 2.242
_exptl_absorpt_correction_T_max 0.799
_exptl_absorpt_correction_T_min 0.607
_exptl_absorpt_correction_type multi-scan
_exptl_absorpt_process_details '(SADABS; Sheldrick, 1996)'
_exptl_crystal_colour blue
_exptl_crystal_density_diffrn 1.839
_exptl_crystal_density_method 'not measured'
_exptl_crystal_description block
_exptl_crystal_F_000 748
_exptl_crystal_size_max 0.22
_exptl_crystal_size_mid 0.14
_exptl_crystal_size_min 0.10
_refine_diff_density_max 0.491
_refine_diff_density_min -0.492
_refine_ls_extinction_method none
_refine_ls_goodness_of_fit_ref 1.012
_refine_ls_hydrogen_treatment constr
_refine_ls_matrix_type full
_refine_ls_number_parameters 74
_refine_ls_number_reflns 1395
_refine_ls_number_restraints 0
_refine_ls_restrained_S_all 1.012
_refine_ls_R_factor_all 0.0526
_refine_ls_R_factor_gt 0.0362
_refine_ls_shift/su_max 0.001
_refine_ls_shift/su_mean 0.000
_refine_ls_structure_factor_coef Fsqd
_refine_ls_weighting_details 'w = 1/[\s^2^(Fo^2^)+(0.0404P)^2^] where P=(Fo^2^+2Fc^2^)/3'
_refine_ls_weighting_scheme calc
_refine_ls_wR_factor_gt 0.0838
_refine_ls_wR_factor_ref 0.0899
_reflns_number_gt 1080
_reflns_number_total 1395
_reflns_threshold_expression I>2\s(I)
_cod_data_source_file ww2001.cif
_cod_data_source_block I
_cod_original_sg_symbol_H-M 'C 2/c'
_cod_database_code 2209692

loop_
_symmetry_equiv_pos_as_xyz
'x, y, z'
'-x, y, -z+1/2'
'x+1/2, y+1/2, z'
'-x+1/2, y+1/2, -z+1/2'
'-x, -y, -z'
'x, -y, z-1/2'
'-x+1/2, -y+1/2, -z'
'x+1/2, -y+1/2, z-1/2'

loop_
_atom_site_type_symbol
_atom_site_label
_atom_site_fract_x
_atom_site_fract_y
_atom_site_fract_z
_atom_site_U_iso_or_equiv
_atom_site_adp_type
_atom_site_calc_flag
_atom_site_refinement_flags
_atom_site_occupancy
Co Co1 0.0000 0.22222(3) 0.7500 0.0326(2) Uani d S 1
Cl Cl1 0.20173(12) 0.14334(6) 0.86183(8) 0.0514(3) Uani d . 1
S S1 -0.06960(12) 0.42752(5) 0.62966(8) 0.0463(3) Uani d . 1
S S2 0.32292(12) 0.40632(5) 0.55184(8) 0.0474(3) Uani d . 1
N N1 0.1721(3) 0.29117(15) 0.6609(2) 0.0313(6) Uani d . 1
C C2 0.3466(4) 0.25965(19) 0.6388(2) 0.0341(7) Uani d . 1
H H2 0.3922 0.2056 0.6624 0.041 Uiso calc R 1
C C1 0.4472(4) 0.3128(2) 0.5802(3) 0.0409(8) Uani d . 1
H H1 0.5666 0.3002 0.5587 0.049 Uiso calc R 1
C C3 0.1403(4) 0.36884(19) 0.6189(3) 0.0344(7) Uani d . 1
C C4 0.0000 0.4890(3) 0.7500 0.0517(14) Uani d S 1
H H4A 0.1061 0.5263 0.7369 0.062 Uiso calc PR 0.50
H H4B -0.1061 0.5263 0.7631 0.062 Uiso calc PR 0.50

loop_
_atom_site_aniso_label
_atom_site_aniso_U_11
_atom_site_aniso_U_22
_atom_site_aniso_U_33
_atom_site_aniso_U_12
_atom_site_aniso_U_13
_atom_site_aniso_U_23
Co1 0.0343(3) 0.0288(3) 0.0377(4) 0.000 0.0172(3) 0.000
Cl1 0.0582(5) 0.0495(5) 0.0502(6) 0.0200(4) 0.0228(4) 0.0129(4)
S1 0.0419(5) 0.0459(5) 0.0534(6) 0.0108(3) 0.0163(4) 0.0122(4)
S2 0.0481(5) 0.0453(5) 0.0530(6) -0.0048(4) 0.0248(4) 0.0097(4)
N1 0.0319(13) 0.0320(12) 0.0318(15) -0.0002(10) 0.0111(10) -0.0005(11)
C2 0.0301(15) 0.0417(17) 0.0317(18) 0.0017(12) 0.0083(13) -0.0003(14)
C1 0.0314(15) 0.0549(19) 0.039(2) -0.0004(14) 0.0138(14) 0.0015(16)
C3 0.0333(16) 0.0374(16) 0.0346(19) -0.0019(12) 0.0128(13) 0.0018(13)
C4 0.062(3) 0.030(2) 0.070(4) 0.000 0.037(3) 0.000

loop_
_atom_type_symbol
_atom_type_description
_atom_type_scat_dispersion_real
_atom_type_scat_dispersion_imag
_atom_type_scat_source
C C 0.0033 0.0016 'International Tables Vol C Tables 4.2.6.8 and 6.1.1.4'
H H 0.0000 0.0000 'International Tables Vol C Tables 4.2.6.8 and 6.1.1.4'
N N 0.0061 0.0033 'International Tables Vol C Tables 4.2.6.8 and 6.1.1.4'
S S 0.1246 0.1234 'International Tables Vol C Tables 4.2.6.8 and 6.1.1.4'
Cl Cl 0.1484 0.1585 'International Tables Vol C Tables 4.2.6.8 and 6.1.1.4'
Co Co 0.3494 0.9721 'International Tables Vol C Tables 4.2.6.8 and 6.1.1.4'

loop_
_geom_angle_atom_site_label_1
_geom_angle_atom_site_label_2
_geom_angle_atom_site_label_3
_geom_angle_site_symmetry_1
_geom_angle_site_symmetry_3
_geom_angle
_geom_angle_publ_flag
N1 Co1 N1 2_556 . 117.11(13) yes
N1 Co1 Cl1 2_556 2_556 104.90(7) ?
N1 Co1 Cl1 . 2_556 107.88(8) ?
N1 Co1 Cl1 2_556 . 107.88(8) yes
N1 Co1 Cl1 . . 104.90(7) yes
Cl1 Co1 Cl1 2_556 . 114.53(6) yes
C3 S1 C4 . . 100.45(13) ?
C1 S2 C3 . . 90.29(15) ?
C3 N1 C2 . . 110.8(2) ?
C3 N1 Co1 . . 127.6(2) ?
C2 N1 Co1 . . 121.5(2) ?
C1 C2 N1 . . 115.2(3) ?
C1 C2 H2 . . 122.4 ?
N1 C2 H2 . . 122.4 ?
C2 C1 S2 . . 110.0(2) ?
C2 C1 H1 . . 125.0 ?
S2 C1 H1 . . 125.0 ?
N1 C3 S2 . . 113.7(2) ?
N1 C3 S1 . . 123.1(2) ?
S2 C3 S1 . . 123.21(18) ?
S1 C4 S1 2_556 . 117.0(2) ?
S1 C4 H4A 2_556 . 108.0 ?
S1 C4 H4A . . 108.0 ?
S1 C4 H4B 2_556 . 108.0 ?
S1 C4 H4B . . 108.0 ?
H4A C4 H4B . . 107.3 ?

loop_
_geom_bond_atom_site_label_1
_geom_bond_atom_site_label_2
_geom_bond_site_symmetry_2
_geom_bond_distance
_geom_bond_publ_flag
Co1 N1 2_556 2.037(2) ?
Co1 N1 . 2.037(2) yes
Co1 Cl1 2_556 2.2470(10) ?
Co1 Cl1 . 2.2470(10) yes
S1 C3 . 1.748(3) yes
S1 C4 . 1.812(2) yes
S2 C1 . 1.703(3) yes
S2 C3 . 1.711(3) yes
N1 C3 . 1.318(4) yes
N1 C2 . 1.375(4) yes
C2 C1 . 1.353(4) ?
C2 H2 . 0.9300 ?
C1 H1 . 0.9300 ?
C4 S1 2_556 1.812(2) ?
C4 H4A . 0.9700 ?
C4 H4B . 0.9700 ?

loop_
_geom_hbond_atom_site_label_D
_geom_hbond_atom_site_label_H
_geom_hbond_atom_site_label_A
_geom_hbond_site_symmetry_A
_geom_hbond_distance_DH
_geom_hbond_distance_HA
_geom_hbond_distance_DA
_geom_hbond_angle_DHA
_geom_hbond_publ_flag
C4 H4A Cl1 4_556 0.97 2.64 3.560(3) 158 y
C4 H4B Cl1 3_455 0.97 2.64 3.560(3) 158 y
C1 H1 Cl1 8_555 0.93 2.89 3.509(3) 125 y

loop_
_geom_torsion_atom_site_label_1
_geom_torsion_atom_site_label_2
_geom_torsion_atom_site_label_3
_geom_torsion_atom_site_label_4
_geom_torsion_site_symmetry_1
_geom_torsion_site_symmetry_4
_geom_torsion
N1 Co1 N1 C3 2_556 . -29.3(2)
Cl1 Co1 N1 C3 2_556 . 88.6(3)
Cl1 Co1 N1 C3 . . -148.9(3)
N1 Co1 N1 C2 2_556 . 149.4(3)
Cl1 Co1 N1 C2 2_556 . -92.6(2)
Cl1 Co1 N1 C2 . . 29.9(2)
C3 N1 C2 C1 . . 0.0(4)
Co1 N1 C2 C1 . . -179.0(2)
N1 C2 C1 S2 . . 0.5(4)
C3 S2 C1 C2 . . -0.6(3)
C2 N1 C3 S2 . . -0.5(3)
Co1 N1 C3 S2 . . 178.39(15)
C2 N1 C3 S1 . . 179.0(2)
Co1 N1 C3 S1 . . -2.1(4)
C1 S2 C3 N1 . . 0.6(3)
C1 S2 C3 S1 . . -178.8(2)
C4 S1 C3 N1 . . 91.3(3)
C4 S1 C3 S2 . . -89.3(2)
C3 S1 C4 S1 . 2_556 -59.75(11)
